data_2228520
loop_
_publ_author_name
'Yousuf, S.'
'Latif, A.'
'Arfan, M.'
'Choudhary, M. I.'

_publ_section_title
;
 1,2,4-Trimethoxydibenzo[<i>b</i>,<i>d</i>]furan-3-ol
;
_journal_coeditor_code PV2347
_journal_issue 12
_journal_name_full 'Acta Crystallographica Section E'
_journal_page_first o3066
_journal_paper_doi 10.1107/S1600536810044417
_journal_volume 66
_journal_year 2010
_chemical_formula_iupac 'C15 H14 O5'
_chemical_formula_moiety 'C15 H14 O5'
_chemical_formula_sum 'C15 H14 O5'
_chemical_formula_weight 274.26
_chemical_name_common Trimethoxydibenzofuran-ol
_chemical_name_systematic
;
1,2,4-Trimethoxydibenzo[<i>b</i>,<i>d</i>]furan-3-ol
;
_space_group_IT_number 14
_symmetry_cell_setting monoclinic
_symmetry_space_group_name_Hall '-P 2yn'
_symmetry_space_group_name_H-M 'P 1 21/n 1'
_atom_sites_solution_hydrogens geom
_atom_sites_solution_primary direct
_atom_sites_solution_secondary difmap
_audit_creation_method SHELXL-97
_cell_angle_alpha 90.00
_cell_angle_beta 106.378(7)
_cell_angle_gamma 90.00
_cell_formula_units_Z 4
_cell_length_a 10.422(3)
_cell_length_b 9.075(3)
_cell_length_c 15.007(4)
_cell_measurement_reflns_used 1214
_cell_measurement_temperature 298(2)
_cell_measurement_theta_max 25.49
_cell_measurement_theta_min 2.13
_cell_volume 1361.8(7)
_computing_cell_refinement 'SAINT (Bruker, 2000)'
_computing_data_collection 'SMART (Bruker, 2000)'
_computing_data_reduction 'SAINT (Bruker, 2000)'
_computing_molecular_graphics 'SHELXTL (Sheldrick, 2008)'
_computing_publication_material
;
SHELXTL (Sheldrick, 2008), PARST (Nardelli, 1995) and PLATON
(Spek, 2009)
;
_computing_structure_refinement 'SHELXL97 (Sheldrick, 2008)'
_computing_structure_solution 'SHELXS97 (Sheldrick, 2008)'
_diffrn_ambient_temperature 298(2)
_diffrn_measured_fraction_theta_full 1.000
_diffrn_measured_fraction_theta_max 1.000
_diffrn_measurement_device_type
;
Bruker SMART APEX CCD area-detector
;
_diffrn_measurement_method \w
_diffrn_radiation_monochromator graphite
_diffrn_radiation_source 'fine-focus sealed tube'
_diffrn_radiation_type MoK\a
_diffrn_radiation_wavelength 0.71073
_diffrn_reflns_av_R_equivalents 0.0379
_diffrn_reflns_av_sigmaI/netI 0.0407
_diffrn_reflns_limit_h_max 8
_diffrn_reflns_limit_h_min -12
_diffrn_reflns_limit_k_max 10
_diffrn_reflns_limit_k_min -10
_diffrn_reflns_limit_l_max 18
_diffrn_reflns_limit_l_min -15
_diffrn_reflns_number 7822
_diffrn_reflns_theta_full 25.49
_diffrn_reflns_theta_max 25.49
_diffrn_reflns_theta_min 2.13
_diffrn_standards_decay_% 0
_diffrn_standards_interval_count 0
_diffrn_standards_interval_time 0
_diffrn_standards_number 0
_exptl_absorpt_coefficient_mu 0.101
_exptl_absorpt_correction_T_max 0.9910
_exptl_absorpt_correction_T_min 0.9723
_exptl_absorpt_correction_type multi-scan
_exptl_absorpt_process_details '(SADABS; Bruker, 2000)'
_exptl_crystal_colour colorless
_exptl_crystal_density_diffrn 1.338
_exptl_crystal_density_method 'not measured'
_exptl_crystal_description plate
_exptl_crystal_F_000 576
_exptl_crystal_size_max 0.28
_exptl_crystal_size_mid 0.13
_exptl_crystal_size_min 0.09
_refine_diff_density_max 0.246
_refine_diff_density_min -0.232
_refine_ls_extinction_method none
_refine_ls_goodness_of_fit_ref 1.042
_refine_ls_hydrogen_treatment constr
_refine_ls_matrix_type full
_refine_ls_number_parameters 181
_refine_ls_number_reflns 2534
_refine_ls_number_restraints 0
_refine_ls_restrained_S_all 1.042
_refine_ls_R_factor_all 0.0830
_refine_ls_R_factor_gt 0.0504
_refine_ls_shift/su_max_lt 0.001
_refine_ls_shift/su_mean 0.000
_refine_ls_structure_factor_coef Fsqd
_refine_ls_weighting_details 'calc w=1/[\s^2^(Fo^2^)+(0.0588P)^2^+0.1850P] where P=(Fo^2^+2Fc^2^)/3'
_refine_ls_weighting_scheme calc
_refine_ls_wR_factor_gt 0.1145
_refine_ls_wR_factor_ref 0.1335
_reflns_number_gt 1659
_reflns_number_total 2534
_reflns_threshold_expression I>2\s(I)
_cod_data_source_file pv2347.cif
_cod_data_source_block I
_cod_original_cell_volume 1361.8(6)
_cod_original_sg_symbol_H-M 'P 21/n'
_cod_database_code 2228520
_cod_database_fobs_code 2228520

loop_
_symmetry_equiv_pos_as_xyz
'x, y, z'
'-x+1/2, y+1/2, -z+1/2'
'-x, -y, -z'
'x-1/2, -y-1/2, z-1/2'

loop_
_atom_site_type_symbol
_atom_site_label
_atom_site_fract_x
_atom_site_fract_y
_atom_site_fract_z
_atom_site_U_iso_or_equiv
_atom_site_adp_type
_atom_site_calc_flag
_atom_site_refinement_flags
_atom_site_occupancy
_atom_site_disorder_assembly
_atom_site_disorder_group
O O1 -0.04296(15) 0.68527(16) 0.05209(11) 0.0506(4) Uani d . 1 . .
O O2 0.21877(14) 0.79638(16) 0.14577(10) 0.0486(4) Uani d . 1 . .
O O3 0.22888(14) 1.06736(17) 0.23002(11) 0.0583(5) Uani d . 1 . .
H H3A 0.2202 1.1346 0.2644 0.087 Uiso calc R 1 . .
O O4 0.00148(15) 1.21507(17) 0.23400(11) 0.0547(5) Uani d . 1 . .
O O5 -0.25302(15) 1.08945(18) 0.14506(11) 0.0574(5) Uani d . 1 . .
C C10 -0.3847(2) 0.7966(3) 0.01571(18) 0.0567(7) Uani d . 1 . .
H H1A -0.4312 0.8738 0.0331 0.068 Uiso calc R 1 . .
C C9 -0.4521(3) 0.6846(3) -0.04119(19) 0.0657(8) Uani d . 1 . .
H H2A -0.5450 0.6865 -0.0618 0.079 Uiso calc R 1 . .
C C8 -0.3837(3) 0.5697(3) -0.06806(19) 0.0673(8) Uani d . 1 . .
H H3B -0.4318 0.4967 -0.1069 0.081 Uiso calc R 1 . .
C C7 -0.2460(3) 0.5609(3) -0.03862(18) 0.0599(7) Uani d . 1 . .
H H4A -0.1997 0.4836 -0.0560 0.072 Uiso calc R 1 . .
C C6 -0.1813(2) 0.6732(2) 0.01794(16) 0.0482(6) Uani d . 1 . .
C C5 -0.0212(2) 0.8160(2) 0.10136(15) 0.0439(6) Uani d . 1 . .
C C4 0.1037(2) 0.8724(2) 0.14437(15) 0.0431(5) Uani d . 1 . .
C C3 0.1077(2) 1.0079(2) 0.18832(15) 0.0455(6) Uani d . 1 . .
C C2 -0.0113(2) 1.0811(2) 0.18854(15) 0.0442(5) Uani d . 1 . .
C C1 -0.1354(2) 1.0187(2) 0.14702(15) 0.0449(6) Uani d . 1 . .
C C12 -0.1400(2) 0.8844(2) 0.10160(15) 0.0427(5) Uani d . 1 . .
C C11 -0.2457(2) 0.7908(2) 0.04626(16) 0.0463(6) Uani d . 1 . .
C C13 -0.2808(3) 1.1053(5) 0.2305(2) 0.1109(13) Uani d . 1 . .
H H13A -0.3646 1.1555 0.2214 0.166 Uiso calc R 1 . .
H H13B -0.2110 1.1614 0.2720 0.166 Uiso calc R 1 . .
H H13C -0.2860 1.0097 0.2567 0.166 Uiso calc R 1 . .
C C14 -0.0108(3) 1.3386(3) 0.1722(2) 0.0771(9) Uani d . 1 . .
H H14A -0.0017 1.4285 0.2071 0.116 Uiso calc R 1 . .
H H14B -0.0969 1.3363 0.1270 0.116 Uiso calc R 1 . .
H H14C 0.0579 1.3336 0.1411 0.116 Uiso calc R 1 . .
C C15 0.2906(3) 0.8538(3) 0.08552(18) 0.0655(8) Uani d . 1 . .
H H15A 0.3688 0.7949 0.0905 0.098 Uiso calc R 1 . .
H H15B 0.3168 0.9536 0.1028 0.098 Uiso calc R 1 . .
H H15C 0.2345 0.8517 0.0226 0.098 Uiso calc R 1 . .

loop_
_atom_site_aniso_label
_atom_site_aniso_U_11
_atom_site_aniso_U_22
_atom_site_aniso_U_33
_atom_site_aniso_U_12
_atom_site_aniso_U_13
_atom_site_aniso_U_23
O1 0.0472(10) 0.0450(9) 0.0594(10) 0.0019(7) 0.0146(8) -0.0062(7)
O2 0.0421(9) 0.0491(9) 0.0562(10) 0.0098(7) 0.0166(7) 0.0073(7)
O3 0.0439(10) 0.0597(10) 0.0667(12) -0.0015(8) 0.0083(8) -0.0159(8)
O4 0.0566(11) 0.0511(10) 0.0555(10) 0.0012(8) 0.0147(8) -0.0124(8)
O5 0.0458(10) 0.0680(11) 0.0609(11) 0.0133(8) 0.0194(8) -0.0070(8)
C10 0.0462(15) 0.0612(16) 0.0641(17) -0.0034(12) 0.0181(12) 0.0032(13)
C9 0.0508(16) 0.0769(19) 0.0667(18) -0.0146(14) 0.0122(13) -0.0021(15)
C8 0.0666(19) 0.0657(17) 0.0675(18) -0.0206(14) 0.0153(14) -0.0127(14)
C7 0.0606(18) 0.0550(15) 0.0641(17) -0.0074(12) 0.0175(13) -0.0097(13)
C6 0.0434(14) 0.0497(13) 0.0511(14) -0.0022(10) 0.0128(11) 0.0003(11)
C5 0.0490(14) 0.0375(12) 0.0450(13) 0.0036(10) 0.0131(10) 0.0008(10)
C4 0.0400(13) 0.0441(12) 0.0444(13) 0.0065(10) 0.0107(10) 0.0045(10)
C3 0.0417(14) 0.0490(13) 0.0436(13) 0.0002(10) 0.0083(10) 0.0009(10)
C2 0.0464(14) 0.0445(12) 0.0406(13) 0.0019(10) 0.0105(10) -0.0040(10)
C1 0.0453(14) 0.0469(13) 0.0436(13) 0.0077(10) 0.0146(10) 0.0028(10)
C12 0.0412(13) 0.0440(12) 0.0424(13) 0.0020(10) 0.0112(10) 0.0029(10)
C11 0.0454(14) 0.0486(13) 0.0460(13) -0.0016(10) 0.0148(10) 0.0041(11)
C13 0.097(3) 0.164(4) 0.093(3) 0.034(2) 0.062(2) 0.012(2)
C14 0.096(2) 0.0492(16) 0.086(2) 0.0019(14) 0.0267(17) -0.0016(15)
C15 0.0640(18) 0.0750(18) 0.0657(18) 0.0167(14) 0.0316(14) 0.0152(15)

loop_
_atom_type_symbol
_atom_type_description
_atom_type_scat_dispersion_real
_atom_type_scat_dispersion_imag
_atom_type_scat_source
C C 0.0033 0.0016 'International Tables Vol C Tables 4.2.6.8 and 6.1.1.4'
H H 0.0000 0.0000 'International Tables Vol C Tables 4.2.6.8 and 6.1.1.4'
O O 0.0106 0.0060 'International Tables Vol C Tables 4.2.6.8 and 6.1.1.4'

loop_
_geom_angle_atom_site_label_1
_geom_angle_atom_site_label_2
_geom_angle_atom_site_label_3
_geom_angle_site_symmetry_1
_geom_angle_site_symmetry_3
_geom_angle
_geom_angle_publ_flag
C5 O1 C6 . . 105.14(16) ?
C4 O2 C15 . . 114.67(17) ?
C3 O3 H3A . . 109.5 ?
C2 O4 C14 . . 112.89(18) ?
C1 O5 C13 . . 116.2(2) ?
C9 C10 C11 . . 118.4(2) ?
C9 C10 H1A . . 120.8 ?
C11 C10 H1A . . 120.8 ?
C10 C9 C8 . . 121.3(2) ?
C10 C9 H2A . . 119.4 ?
C8 C9 H2A . . 119.4 ?
C7 C8 C9 . . 121.6(2) ?
C7 C8 H3B . . 119.2 ?
C9 C8 H3B . . 119.2 ?
C6 C7 C8 . . 116.1(2) ?
C6 C7 H4A . . 121.9 ?
C8 C7 H4A . . 121.9 ?
C7 C6 C11 . . 124.2(2) ?
C7 C6 O1 . . 124.3(2) ?
C11 C6 O1 . . 111.48(19) ?
C4 C5 O1 . . 124.04(19) ?
C4 C5 C12 . . 124.0(2) ?
O1 C5 C12 . . 111.94(19) ?
C5 C4 O2 . . 121.6(2) ?
C5 C4 C3 . . 116.7(2) ?
O2 C4 C3 . . 121.7(2) ?
O3 C3 C4 . . 118.1(2) ?
O3 C3 C2 . . 121.2(2) ?
C4 C3 C2 . . 120.7(2) ?
O4 C2 C1 . . 121.91(19) ?
O4 C2 C3 . . 117.00(19) ?
C1 C2 C3 . . 121.1(2) ?
O5 C1 C2 . . 122.0(2) ?
O5 C1 C12 . . 119.4(2) ?
C2 C1 C12 . . 118.5(2) ?
C5 C12 C1 . . 119.1(2) ?
C5 C12 C11 . . 105.73(19) ?
C1 C12 C11 . . 135.1(2) ?
C6 C11 C10 . . 118.4(2) ?
C6 C11 C12 . . 105.7(2) ?
C10 C11 C12 . . 135.9(2) ?
O5 C13 H13A . . 109.5 ?
O5 C13 H13B . . 109.5 ?
H13A C13 H13B . . 109.5 ?
O5 C13 H13C . . 109.5 ?
H13A C13 H13C . . 109.5 ?
H13B C13 H13C . . 109.5 ?
O4 C14 H14A . . 109.5 ?
O4 C14 H14B . . 109.5 ?
H14A C14 H14B . . 109.5 ?
O4 C14 H14C . . 109.5 ?
H14A C14 H14C . . 109.5 ?
H14B C14 H14C . . 109.5 ?
O2 C15 H15A . . 109.5 ?
O2 C15 H15B . . 109.5 ?
H15A C15 H15B . . 109.5 ?
O2 C15 H15C . . 109.5 ?
H15A C15 H15C . . 109.5 ?
H15B C15 H15C . . 109.5 ?

loop_
_geom_bond_atom_site_label_1
_geom_bond_atom_site_label_2
_geom_bond_site_symmetry_2
_geom_bond_distance
_geom_bond_publ_flag
O1 C5 . 1.383(2) ?
O1 C6 . 1.391(3) ?
O2 C4 . 1.379(3) ?
O2 C15 . 1.425(3) ?
O3 C3 . 1.353(2) ?
O3 H3A . 0.8200 ?
O4 C2 . 1.382(2) ?
O4 C14 . 1.438(3) ?
O5 C1 . 1.377(3) ?
O5 C13 . 1.399(3) ?
C10 C9 . 1.385(3) ?
C10 C11 . 1.391(3) ?
C10 H1A . 0.9300 ?
C9 C8 . 1.385(4) ?
C9 H2A . 0.9300 ?
C8 C7 . 1.380(4) ?
C8 H3B . 0.9300 ?
C7 C6 . 1.375(3) ?
C7 H4A . 0.9300 ?
C6 C11 . 1.390(3) ?
C5 C4 . 1.378(3) ?
C5 C12 . 1.386(3) ?
C4 C3 . 1.390(3) ?
C3 C2 . 1.408(3) ?
C2 C1 . 1.389(3) ?
C1 C12 . 1.391(3) ?
C12 C11 . 1.451(3) ?
C13 H13A . 0.9600 ?
C13 H13B . 0.9600 ?
C13 H13C . 0.9600 ?
C14 H14A . 0.9600 ?
C14 H14B . 0.9600 ?
C14 H14C . 0.9600 ?
C15 H15A . 0.9600 ?
C15 H15B . 0.9600 ?
C15 H15C . 0.9600 ?

loop_
_geom_hbond_atom_site_label_D
_geom_hbond_atom_site_label_H
_geom_hbond_atom_site_label_A
_geom_hbond_site_symmetry_D
_geom_hbond_site_symmetry_H
_geom_hbond_site_symmetry_A
_geom_hbond_distance_DH
_geom_hbond_distance_HA
_geom_hbond_distance_DA
_geom_hbond_angle_DHA
_geom_hbond_publ_flag
O3 H3A O4 . . 1_555 0.82 2.32 2.738(2) 112.8 yes
C13 H13B O4 . . 1_555 0.96 2.49 3.092(4) 121.1 yes
C15 H15B O3 . . 1_555 0.96 2.56 3.108(3) 116.6 yes
O3 H3A O2 . . 2_555 0.82 1.97 2.742(2) 155.7 yes

loop_
_geom_torsion_atom_site_label_1
_geom_torsion_atom_site_label_2
_geom_torsion_atom_site_label_3
_geom_torsion_atom_site_label_4
_geom_torsion_site_symmetry_1
_geom_torsion_site_symmetry_2
_geom_torsion_site_symmetry_3
_geom_torsion_site_symmetry_4
_geom_torsion
_geom_torsion_publ_flag
C11 C10 C9 C8 . . . . -0.5(4) ?
C10 C9 C8 C7 . . . . 0.7(4) ?
C9 C8 C7 C6 . . . . -0.6(4) ?
C8 C7 C6 C11 . . . . 0.3(4) ?
C8 C7 C6 O1 . . . . -178.0(2) ?
C5 O1 C6 C7 . . . . 177.2(2) ?
C5 O1 C6 C11 . . . . -1.3(2) ?
C6 O1 C5 C4 . . . . -177.8(2) ?
C6 O1 C5 C12 . . . . 1.6(2) ?
O1 C5 C4 O2 . . . . -3.8(3) ?
C12 C5 C4 O2 . . . . 176.8(2) ?
O1 C5 C4 C3 . . . . 177.83(19) ?
C12 C5 C4 C3 . . . . -1.5(3) ?
C15 O2 C4 C5 . . . . 106.2(2) ?
C15 O2 C4 C3 . . . . -75.5(3) ?
C5 C4 C3 O3 . . . . -179.0(2) ?
O2 C4 C3 O3 . . . . 2.6(3) ?
C5 C4 C3 C2 . . . . 0.5(3) ?
O2 C4 C3 C2 . . . . -177.87(19) ?
C14 O4 C2 C1 . . . . -84.2(3) ?
C14 O4 C2 C3 . . . . 97.6(2) ?
O3 C3 C2 O4 . . . . -0.7(3) ?
C4 C3 C2 O4 . . . . 179.8(2) ?
O3 C3 C2 C1 . . . . -178.9(2) ?
C4 C3 C2 C1 . . . . 1.6(3) ?
C13 O5 C1 C2 . . . . -68.4(3) ?
C13 O5 C1 C12 . . . . 115.4(3) ?
O4 C2 C1 O5 . . . . 3.0(3) ?
C3 C2 C1 O5 . . . . -178.87(19) ?
O4 C2 C1 C12 . . . . 179.22(19) ?
C3 C2 C1 C12 . . . . -2.6(3) ?
C4 C5 C12 C1 . . . . 0.5(3) ?
O1 C5 C12 C1 . . . . -178.95(18) ?
C4 C5 C12 C11 . . . . 178.1(2) ?
O1 C5 C12 C11 . . . . -1.3(2) ?
O5 C1 C12 C5 . . . . 178.0(2) ?
C2 C1 C12 C5 . . . . 1.6(3) ?
O5 C1 C12 C11 . . . . 1.2(4) ?
C2 C1 C12 C11 . . . . -175.2(2) ?
C7 C6 C11 C10 . . . . -0.1(4) ?
O1 C6 C11 C10 . . . . 178.4(2) ?
C7 C6 C11 C12 . . . . -178.0(2) ?
O1 C6 C11 C12 . . . . 0.5(2) ?
C9 C10 C11 C6 . . . . 0.2(3) ?
C9 C10 C11 C12 . . . . 177.3(2) ?
C5 C12 C11 C6 . . . . 0.5(2) ?
C1 C12 C11 C6 . . . . 177.5(2) ?
C5 C12 C11 C10 . . . . -176.9(3) ?
C1 C12 C11 C10 . . . . 0.2(5) ?

loop_
_cod_related_entry_id
_cod_related_entry_database
_cod_related_entry_code
1 ChemSpider 140053
